data_7034152
loop_
_publ_author_name
'Yang, Hua'
'Cao, Fan'
'Li, Dacheng'
'Zeng, Suyuan'
'Song, You'
'Dou, Jianmin'

_publ_section_title
;
 Solvent dependent reactivities of di-, tetra- and hexanuclear manganese
 complexes: syntheses, structures and magnetic properties.
;
_journal_issue 14
_journal_name_full 'Dalton transactions (Cambridge, England : 2003)'
_journal_page_first 6620
_journal_page_last 6629
_journal_paper_doi 10.1039/c4dt03822c
_journal_volume 44
_journal_year 2015
_chemical_formula_sum 'C60 H76 Mn6 N8 O26 S4'
_chemical_formula_weight 1783.17
_chemical_name_systematic
; 
 ? 
;
_space_group_IT_number 2
_symmetry_cell_setting triclinic
_symmetry_space_group_name_Hall '-P 1'
_symmetry_space_group_name_H-M 'P -1'
_atom_sites_solution_hydrogens geom
_atom_sites_solution_primary direct
_atom_sites_solution_secondary difmap
_audit_creation_method SHELXL-97
_audit_update_record
;
2015-02-12 deposited with the CCDC.
2015-02-23 downloaded from the CCDC.
;
_cell_angle_alpha 108.769(2)
_cell_angle_beta 102.0300(10)
_cell_angle_gamma 91.8560(10)
_cell_formula_units_Z 1
_cell_length_a 11.2730(11)
_cell_length_b 12.4619(12)
_cell_length_c 13.9091(14)
_cell_measurement_reflns_used 1519
_cell_measurement_temperature 298(2)
_cell_measurement_theta_max 22.318
_cell_measurement_theta_min 2.676
_cell_volume 1799.0(3)
_computing_cell_refinement 'Bruker SMART'
_computing_data_collection 'Bruker SMART'
_computing_data_reduction 'Bruker SAINT'
_computing_molecular_graphics 'Bruker SHELXTL'
_computing_publication_material 'Bruker SHELXTL'
_computing_structure_refinement 'SHELXL-97 (Sheldrick, 1997)'
_computing_structure_solution 'SHELXS-97 (Sheldrick, 1990)'
_diffrn_ambient_temperature 298(2)
_diffrn_measured_fraction_theta_full 0.939
_diffrn_measured_fraction_theta_max 0.939
_diffrn_measurement_device_type 'CCD area detector'
_diffrn_measurement_method 'phi and omega scans'
_diffrn_radiation_monochromator graphite
_diffrn_radiation_source 'fine-focus sealed tube'
_diffrn_radiation_type MoK\a
_diffrn_radiation_wavelength 0.71073
_diffrn_reflns_av_R_equivalents 0.0996
_diffrn_reflns_av_sigmaI/netI 0.2984
_diffrn_reflns_limit_h_max 13
_diffrn_reflns_limit_h_min -13
_diffrn_reflns_limit_k_max 14
_diffrn_reflns_limit_k_min -13
_diffrn_reflns_limit_l_max 16
_diffrn_reflns_limit_l_min -16
_diffrn_reflns_number 8669
_diffrn_reflns_theta_full 25.01
_diffrn_reflns_theta_max 25.01
_diffrn_reflns_theta_min 2.68
_exptl_absorpt_coefficient_mu 1.222
_exptl_absorpt_correction_T_max 0.7338
_exptl_absorpt_correction_T_min 0.6093
_exptl_absorpt_correction_type multi-scan
_exptl_absorpt_process_details sadabs
_exptl_crystal_colour brown
_exptl_crystal_density_diffrn 1.646
_exptl_crystal_density_method 'not measured'
_exptl_crystal_description piece
_exptl_crystal_F_000 914
_exptl_crystal_size_max 0.45
_exptl_crystal_size_mid 0.32
_exptl_crystal_size_min 0.27
_platon_squeeze_details
;
;
_refine_diff_density_max 1.056
_refine_diff_density_min -0.964
_refine_diff_density_rms 0.151
_refine_ls_extinction_coef 0.0025(7)
_refine_ls_extinction_expression Fc^*^=kFc[1+0.001xFc^2^\l^3^/sin(2\q)]^-1/4^
_refine_ls_extinction_method SHELXL
_refine_ls_goodness_of_fit_ref 1.003
_refine_ls_hydrogen_treatment mixed
_refine_ls_matrix_type full
_refine_ls_number_parameters 480
_refine_ls_number_reflns 5966
_refine_ls_number_restraints 0
_refine_ls_restrained_S_all 1.003
_refine_ls_R_factor_all 0.2154
_refine_ls_R_factor_gt 0.1218
_refine_ls_shift/su_max 0.001
_refine_ls_shift/su_mean 0.000
_refine_ls_structure_factor_coef Fsqd
_refine_ls_weighting_details 'calc w=1/[\s^2^(Fo^2^)+(0.1265P)^2^+3.3642P] where P=(Fo^2^+2Fc^2^)/3'
_refine_ls_weighting_scheme calc
_refine_ls_wR_factor_gt 0.2640
_refine_ls_wR_factor_ref 0.3872
_reflns_number_gt 2653
_reflns_number_total 5966
_reflns_threshold_expression >2sigma(I)
_cod_data_source_file c4dt03822c2.cif
_cod_data_source_block 130819g
_cod_depositor_comments
;
The following automatic conversions were performed:

'_symmetry_cell_setting' value 'Triclinic' changed to 'triclinic'
according to
/usr/data/users/saulius/crontab/automatic-downloads/rss-feeds/RSC/lib/dictionaries/cif_core.dic
dictionary named 'cif_core.dic' version 2.4.2 from 2011-04-26.

Automatic conversion script
Id: cif_fix_values 3008 2015-01-20 13:52:24Z robertas 

 Adding full bibliography for 7034150--7034154.cif.
;
_cod_original_sg_symbol_H-M 'P-1   '
_cod_database_code 7034152

loop_
_symmetry_equiv_pos_as_xyz
'x, y, z'
'-x, -y, -z'

loop_
_atom_site_label
_atom_site_type_symbol
_atom_site_fract_x
_atom_site_fract_y
_atom_site_fract_z
_atom_site_U_iso_or_equiv
_atom_site_adp_type
_atom_site_occupancy
_atom_site_symmetry_multiplicity
_atom_site_calc_flag
_atom_site_refinement_flags
_atom_site_disorder_assembly
_atom_site_disorder_group
Mn1 Mn 0.16098(7) 0.08074(6) 0.18042(5) 0.0397(2) Uani 1 1 d . . .
Mn2 Mn -0.13031(7) 0.03936(6) 0.03395(5) 0.0379(2) Uani 1 1 d . . .
Mn3 Mn 0.25142(7) -0.19196(6) 0.12609(5) 0.0415(2) Uani 1 1 d . . .
N2 N -0.2203(4) 0.2570(3) 0.0437(3) 0.0435(13) Uani 1 1 d . . .
N3 N -0.1821(4) 0.1888(3) 0.0980(3) 0.0425(13) Uani 1 1 d . . .
N5 N 0.2642(4) -0.0711(3) 0.2852(3) 0.0490(14) Uani 1 1 d . . .
N6 N 0.2256(4) 0.0331(3) 0.2979(3) 0.0450(14) Uani 1 1 d . . .
O1 O -0.3131(4) 0.4107(3) -0.0277(3) 0.0619(13) Uani 1 1 d . . .
O2 O -0.3187(5) 0.5258(3) 0.1270(3) 0.0853(18) Uani 1 1 d . . .
O3 O -0.0666(3) 0.0309(3) 0.1669(2) 0.0445(11) Uani 1 1 d . . .
O4 O 0.4089(4) -0.1670(3) 0.4849(3) 0.0674(14) Uani 1 1 d . . .
O5 O 0.3549(4) -0.2631(3) 0.3160(3) 0.0727(16) Uani 1 1 d . . .
O6 O 0.1429(3) 0.2200(3) 0.2708(2) 0.0493(12) Uani 1 1 d . . .
O7 O 0.3269(3) 0.1465(3) 0.1600(2) 0.0529(12) Uani 1 1 d . . .
O8 O 0.2990(3) 0.0571(3) -0.0103(2) 0.0507(12) Uani 1 1 d . . .
O9 O 0.0733(3) 0.1000(2) 0.0510(2) 0.0388(10) Uani 1 1 d . . .
O10 O 0.1681(3) -0.0596(3) 0.0906(2) 0.0419(10) Uani 1 1 d . . .
O11 O 0.4397(3) -0.1748(3) 0.1449(3) 0.0580(13) Uani 1 1 d . . .
O12 O 0.1207(4) -0.3134(3) 0.1321(3) 0.0728(14) Uani 1 1 d . . .
O13 O 0.3270(7) 0.4063(5) 0.2522(5) 0.147(3) Uani 1 1 d . . .
H13 H 0.2800 0.3647 0.2657 0.220 Uiso 1 1 calc R . .
S1 S 0.54048(14) -0.12521(13) 0.23860(11) 0.0562(5) Uani 1 1 d . . .
S2 S 0.0830(2) -0.3173(2) 0.22652(18) 0.0895(9) Uani 0.782(3) 1 d P A 1
S2' S 0.0097(10) -0.3810(8) 0.1317(7) 0.098(4) Uani 0.218(3) 1 d P A 2
C1 C -0.2975(5) 0.4370(4) 0.0733(4) 0.0527(19) Uani 1 1 d . . .
C2 C -0.2518(5) 0.3485(4) 0.1108(4) 0.0473(17) Uani 1 1 d . . .
C3 C -0.2264(5) 0.3423(4) 0.2072(4) 0.0498(18) Uani 1 1 d . . .
H3 H -0.2361 0.3974 0.2678 0.060 Uiso 1 1 calc R . .
C4 C -0.1841(5) 0.2405(4) 0.1993(3) 0.0430(16) Uani 1 1 d . . .
C5 C -0.1503(5) 0.1855(4) 0.2763(4) 0.0481(17) Uani 1 1 d . . .
C6 C -0.0949(5) 0.0859(4) 0.2569(4) 0.0481(18) Uani 1 1 d . . .
C7 C -0.0649(5) 0.0381(5) 0.3359(4) 0.0528(19) Uani 1 1 d . . .
H7 H -0.0288 -0.0296 0.3236 0.063 Uiso 1 1 calc R . .
C8 C -0.0895(6) 0.0927(5) 0.4332(4) 0.061(2) Uani 1 1 d . . .
H8 H -0.0691 0.0614 0.4860 0.073 Uiso 1 1 calc R . .
C9 C -0.1421(5) 0.1894(5) 0.4512(4) 0.060(2) Uani 1 1 d . . .
H9 H -0.1582 0.2251 0.5163 0.072 Uiso 1 1 calc R . .
C10 C -0.1723(5) 0.2361(5) 0.3739(4) 0.0517(18) Uani 1 1 d . . .
H10 H -0.2085 0.3038 0.3875 0.062 Uiso 1 1 calc R . .
C11 C -0.3608(7) 0.4886(5) -0.0745(5) 0.084(3) Uani 1 1 d . . .
H11A H -0.4133 0.4482 -0.1415 0.126 Uiso 1 1 calc R . .
H11B H -0.2952 0.5332 -0.0832 0.126 Uiso 1 1 calc R . .
H11C H -0.4065 0.5381 -0.0311 0.126 Uiso 1 1 calc R . .
C12 C 0.3594(5) -0.1804(4) 0.3865(4) 0.0535(18) Uani 1 1 d . . .
C13 C 0.3123(5) -0.0744(4) 0.3779(4) 0.0480(17) Uani 1 1 d . . .
C14 C 0.3074(5) 0.0271(4) 0.4535(4) 0.0550(19) Uani 1 1 d . . .
H14 H 0.3364 0.0468 0.5253 0.066 Uiso 1 1 calc R . .
C15 C 0.2507(5) 0.0926(4) 0.4000(4) 0.0486(17) Uani 1 1 d . . .
C16 C 0.2141(5) 0.2050(4) 0.4376(4) 0.0520(19) Uani 1 1 d . . .
C17 C 0.1624(5) 0.2645(4) 0.3733(4) 0.0508(18) Uani 1 1 d . . .
C18 C 0.1267(6) 0.3682(5) 0.4170(4) 0.061(2) Uani 1 1 d . . .
H18 H 0.0867 0.4056 0.3737 0.073 Uiso 1 1 calc R . .
C19 C 0.1472(6) 0.4186(5) 0.5208(4) 0.065(2) Uani 1 1 d . . .
H19 H 0.1206 0.4897 0.5476 0.078 Uiso 1 1 calc R . .
C20 C 0.2068(6) 0.3675(5) 0.5883(5) 0.069(2) Uani 1 1 d . . .
H20 H 0.2267 0.4046 0.6601 0.083 Uiso 1 1 calc R . .
C21 C 0.2346(6) 0.2624(5) 0.5462(4) 0.063(2) Uani 1 1 d . . .
H21 H 0.2697 0.2245 0.5908 0.076 Uiso 1 1 calc R . .
C22 C 0.4514(7) -0.2657(5) 0.5037(5) 0.088(3) Uani 1 1 d . . .
H22A H 0.3861 -0.3089 0.5141 0.132 Uiso 1 1 calc R . .
H22B H 0.5171 -0.2437 0.5649 0.132 Uiso 1 1 calc R . .
H22C H 0.4800 -0.3115 0.4448 0.132 Uiso 1 1 calc R . .
C23 C 0.3623(5) 0.1223(4) 0.0764(4) 0.0514(18) Uani 1 1 d . . .
C24 C 0.4822(5) 0.1733(5) 0.0756(4) 0.066(2) Uani 1 1 d . . .
H24A H 0.4727 0.2439 0.0625 0.100 Uiso 1 1 calc R . .
H24B H 0.5144 0.1218 0.0219 0.100 Uiso 1 1 calc R . .
H24C H 0.5373 0.1872 0.1421 0.100 Uiso 1 1 calc R . .
C25 C 0.0853(5) 0.2082(4) 0.0335(4) 0.0523(18) Uani 1 1 d . . .
H25A H 0.0558 0.2656 0.0851 0.078 Uiso 1 1 calc R . .
H25B H 0.0385 0.2008 -0.0348 0.078 Uiso 1 1 calc R . .
H25C H 0.1695 0.2297 0.0387 0.078 Uiso 1 1 calc R . .
C26 C 0.5770(6) 0.0128(5) 0.2465(5) 0.077(3) Uani 1 1 d . . .
H26A H 0.5902 0.0135 0.1807 0.116 Uiso 1 1 calc R . .
H26B H 0.6500 0.0449 0.3000 0.116 Uiso 1 1 calc R . .
H26C H 0.5113 0.0569 0.2633 0.116 Uiso 1 1 calc R . .
C27 C 0.6692(6) -0.1793(5) 0.1996(5) 0.073(2) Uani 1 1 d . . .
H27A H 0.6620 -0.2603 0.1844 0.110 Uiso 1 1 calc R . .
H27B H 0.7403 -0.1448 0.2546 0.110 Uiso 1 1 calc R . .
H27C H 0.6767 -0.1626 0.1383 0.110 Uiso 1 1 calc R . .
C28 C -0.0624(8) -0.2941(7) 0.2091(7) 0.123(4) Uani 1 1 d . . .
H28A H -0.0688 -0.2151 0.2175 0.185 Uiso 0.782(3) 1 calc PR A 1
H28B H -0.0972 -0.3134 0.2595 0.185 Uiso 0.782(3) 1 calc PR A 1
H28C H -0.1056 -0.3404 0.1400 0.185 Uiso 0.782(3) 1 calc PR A 1
H28D H -0.0430 -0.3027 0.2766 0.185 Uiso 0.218(3) 1 d PR A 2
H28E H -0.1486 -0.3124 0.1799 0.185 Uiso 0.218(3) 1 d PR A 2
H28F H -0.0391 -0.2168 0.2158 0.185 Uiso 0.218(3) 1 d PR A 2
C29 C 0.0668(8) -0.4590(7) 0.2105(6) 0.123(4) Uani 1 1 d . . .
H29A H 0.1458 -0.4861 0.2191 0.185 Uiso 0.782(3) 1 calc PR A 1
H29B H 0.0187 -0.5003 0.1418 0.185 Uiso 0.782(3) 1 calc PR A 1
H29C H 0.0268 -0.4703 0.2615 0.185 Uiso 0.782(3) 1 calc PR A 1
H29D H 0.1404 -0.4872 0.1926 0.185 Uiso 0.218(3) 1 d PR A 2
H29E H 0.0073 -0.5220 0.1970 0.185 Uiso 0.218(3) 1 d PR A 2
H29F H 0.0840 -0.4137 0.2831 0.185 Uiso 0.218(3) 1 d PR A 2
C30 C 0.4431(9) 0.4221(9) 0.3212(7) 0.160(6) Uani 1 1 d . . .
H30A H 0.4951 0.4785 0.3116 0.240 Uiso 1 1 calc R . .
H30B H 0.4787 0.3514 0.3068 0.240 Uiso 1 1 calc R . .
H30C H 0.4341 0.4472 0.3919 0.240 Uiso 1 1 calc R . .

loop_
_atom_site_aniso_label
_atom_site_aniso_U_11
_atom_site_aniso_U_22
_atom_site_aniso_U_33
_atom_site_aniso_U_23
_atom_site_aniso_U_13
_atom_site_aniso_U_12
Mn1 0.0435(5) 0.0493(4) 0.0330(3) 0.0251(3) 0.0036(3) 0.0135(3)
Mn2 0.0391(4) 0.0498(3) 0.0322(3) 0.0263(3) 0.0024(3) 0.0148(3)
Mn3 0.0434(5) 0.0520(4) 0.0367(3) 0.0285(3) 0.0026(3) 0.0133(3)
N2 0.046(3) 0.053(2) 0.0379(19) 0.0274(15) 0.0040(18) 0.0191(19)
N3 0.041(2) 0.058(2) 0.0355(19) 0.0256(15) 0.0069(17) 0.0158(19)
N5 0.050(3) 0.062(2) 0.046(2) 0.0340(16) 0.0081(19) 0.015(2)
N6 0.047(3) 0.061(2) 0.0362(18) 0.0292(15) 0.0074(18) 0.014(2)
O1 0.081(3) 0.0598(17) 0.0537(19) 0.0380(13) 0.0020(19) 0.0288(19)
O2 0.123(4) 0.066(2) 0.073(3) 0.0304(18) 0.019(3) 0.046(2)
O3 0.053(2) 0.0584(16) 0.0337(14) 0.0333(11) 0.0058(14) 0.0154(16)
O4 0.075(3) 0.085(2) 0.0603(19) 0.0503(15) 0.0082(19) 0.035(2)
O5 0.081(3) 0.070(2) 0.071(2) 0.0332(18) 0.009(2) 0.023(2)
O6 0.057(2) 0.0546(18) 0.0385(17) 0.0233(13) 0.0021(16) 0.0206(17)
O7 0.052(2) 0.071(2) 0.0401(17) 0.0257(15) 0.0075(16) 0.0106(19)
O8 0.049(2) 0.0664(19) 0.0458(16) 0.0305(13) 0.0132(15) 0.0045(18)
O9 0.040(2) 0.0514(15) 0.0342(14) 0.0295(11) 0.0041(13) 0.0115(15)
O10 0.045(2) 0.0565(16) 0.0342(14) 0.0314(11) 0.0038(14) 0.0161(15)
O11 0.047(2) 0.079(2) 0.0493(19) 0.0248(17) 0.0081(17) 0.016(2)
O12 0.070(3) 0.094(2) 0.076(2) 0.0590(15) 0.0151(19) 0.002(2)
O13 0.169(6) 0.134(4) 0.144(5) 0.075(3) 0.006(4) 0.015(4)
S1 0.0478(9) 0.0797(8) 0.0472(7) 0.0353(6) 0.0015(6) 0.0094(7)
S2 0.0730(16) 0.1248(15) 0.0916(13) 0.0674(10) 0.0164(11) -0.0008(13)
S2' 0.101(7) 0.120(5) 0.094(5) 0.067(4) 0.013(5) 0.013(5)
C1 0.059(4) 0.055(3) 0.048(3) 0.025(2) 0.005(3) 0.021(3)
C2 0.048(3) 0.059(3) 0.042(2) 0.0274(19) 0.010(2) 0.015(2)
C3 0.054(4) 0.055(3) 0.042(3) 0.023(2) 0.004(2) 0.017(3)
C4 0.046(3) 0.055(3) 0.034(2) 0.0261(18) 0.004(2) 0.008(2)
C5 0.052(3) 0.062(3) 0.036(2) 0.0278(19) 0.004(2) 0.012(3)
C6 0.049(3) 0.061(3) 0.040(2) 0.028(2) 0.004(2) 0.012(3)
C7 0.057(4) 0.065(3) 0.042(3) 0.028(2) 0.006(2) 0.012(3)
C8 0.065(4) 0.080(3) 0.044(3) 0.034(2) 0.005(3) 0.014(3)
C9 0.058(4) 0.084(4) 0.042(3) 0.027(2) 0.008(3) 0.015(3)
C10 0.055(4) 0.067(3) 0.038(2) 0.026(2) 0.007(2) 0.019(3)
C11 0.088(5) 0.086(4) 0.084(4) 0.046(3) 0.003(4) 0.034(4)
C12 0.053(4) 0.070(3) 0.049(3) 0.041(2) 0.004(2) 0.018(3)
C13 0.052(3) 0.063(2) 0.045(2) 0.0391(18) 0.008(2) 0.014(2)
C14 0.061(4) 0.068(3) 0.042(3) 0.032(2) 0.002(3) 0.019(3)
C15 0.059(4) 0.061(3) 0.037(2) 0.0307(18) 0.010(2) 0.011(3)
C16 0.059(4) 0.062(3) 0.039(2) 0.026(2) 0.007(2) 0.011(3)
C17 0.056(4) 0.061(3) 0.043(2) 0.030(2) 0.006(2) 0.017(3)
C18 0.071(4) 0.064(3) 0.046(3) 0.025(2) 0.001(3) 0.015(3)
C19 0.073(4) 0.067(3) 0.052(3) 0.021(3) 0.006(3) 0.017(3)
C20 0.083(5) 0.072(4) 0.048(3) 0.018(3) 0.006(3) 0.015(4)
C21 0.074(4) 0.074(3) 0.042(3) 0.026(2) 0.005(3) 0.016(3)
C22 0.112(6) 0.093(3) 0.088(3) 0.072(2) 0.013(4) 0.047(3)
C23 0.050(4) 0.068(3) 0.046(2) 0.0366(19) 0.005(2) 0.008(3)
C24 0.051(4) 0.098(4) 0.058(3) 0.045(2) 0.002(3) -0.010(3)
C25 0.054(4) 0.056(3) 0.056(3) 0.032(2) 0.012(2) 0.004(3)
C26 0.072(5) 0.077(4) 0.086(4) 0.032(3) 0.018(3) 0.011(4)
C27 0.060(4) 0.092(4) 0.081(4) 0.052(3) 0.007(3) 0.014(3)
C28 0.109(7) 0.147(6) 0.131(6) 0.070(5) 0.025(5) 0.021(6)
C29 0.117(7) 0.139(6) 0.131(6) 0.079(4) 0.014(5) 0.013(6)
C30 0.152(10) 0.171(9) 0.117(8) 0.044(7) -0.045(7) -0.001(8)

loop_
_atom_type_symbol
_atom_type_description
_atom_type_scat_dispersion_real
_atom_type_scat_dispersion_imag
_atom_type_scat_source
C C 0.0033 0.0016 'International Tables Vol C Tables 4.2.6.8 and 6.1.1.4'
H H 0.0000 0.0000 'International Tables Vol C Tables 4.2.6.8 and 6.1.1.4'
O O 0.0106 0.0060 'International Tables Vol C Tables 4.2.6.8 and 6.1.1.4'
N N 0.0061 0.0033 'International Tables Vol C Tables 4.2.6.8 and 6.1.1.4'
S S 0.1246 0.1234 'International Tables Vol C Tables 4.2.6.8 and 6.1.1.4'
Mn Mn 0.3368 0.7283 'International Tables Vol C Tables 4.2.6.8 and 6.1.1.4'

loop_
_geom_angle_atom_site_label_1
_geom_angle_atom_site_label_2
_geom_angle_atom_site_label_3
_geom_angle
_geom_angle_site_symmetry_1
_geom_angle_site_symmetry_3
O10 Mn1 O6 176.11(17) . .
O10 Mn1 N6 90.98(16) . .
O6 Mn1 N6 89.40(16) . .
O10 Mn1 O9 81.08(14) . .
O6 Mn1 O9 97.95(14) . .
N6 Mn1 O9 168.28(15) . .
O10 Mn1 O7 92.41(15) . .
O6 Mn1 O7 91.35(15) . .
N6 Mn1 O7 99.12(17) . .
O9 Mn1 O7 89.87(14) . .
O10 Mn1 Mn2 38.54(11) . 2
O6 Mn1 Mn2 141.42(12) . 2
N6 Mn1 Mn2 129.13(12) . 2
O9 Mn1 Mn2 44.53(9) . 2
O7 Mn1 Mn2 81.70(9) . 2
O10 Mn2 O3 170.85(16) 2 .
O10 Mn2 N3 89.37(16) 2 .
O3 Mn2 N3 89.99(15) . .
O10 Mn2 O9 80.89(14) 2 2
O3 Mn2 O9 98.93(14) . 2
N3 Mn2 O9 169.34(17) . 2
O10 Mn2 O8 94.24(14) 2 2
O3 Mn2 O8 94.90(15) . 2
N3 Mn2 O8 96.56(16) . 2
O9 Mn2 O8 88.53(13) 2 2
O10 Mn2 O9 89.39(14) 2 .
O3 Mn2 O9 81.64(14) . .
N3 Mn2 O9 97.57(14) . .
O9 Mn2 O9 78.12(12) 2 .
O8 Mn2 O9 165.44(13) 2 .
O10 Mn2 Mn1 38.84(10) 2 2
O3 Mn2 Mn1 142.72(10) . 2
N3 Mn2 Mn1 127.29(12) . 2
O9 Mn2 Mn1 44.04(9) 2 2
O8 Mn2 Mn1 82.16(9) 2 2
O9 Mn2 Mn1 92.01(7) . 2
O10 Mn3 O11 113.44(16) . .
O10 Mn3 O12 110.68(16) . .
O11 Mn3 O12 135.88(17) . .
O10 Mn3 N2 80.07(14) . 2
O11 Mn3 N2 92.31(15) . 2
O12 Mn3 N2 94.45(15) . 2
O10 Mn3 N5 79.82(14) . .
O11 Mn3 N5 92.02(15) . .
O12 Mn3 N5 96.33(16) . .
N2 Mn3 N5 159.49(17) 2 .
C2 N2 N3 106.1(4) . .
C2 N2 Mn3 133.3(4) . 2
N3 N2 Mn3 119.3(3) . 2
N2 N3 C4 109.5(4) . .
N2 N3 Mn2 122.5(3) . .
C4 N3 Mn2 128.0(4) . .
C13 N5 N6 107.3(4) . .
C13 N5 Mn3 132.7(4) . .
N6 N5 Mn3 119.8(3) . .
C15 N6 N5 108.4(4) . .
C15 N6 Mn1 129.7(4) . .
N5 N6 Mn1 121.6(3) . .
C1 O1 C11 118.8(4) . .
C6 O3 Mn2 128.9(3) . .
C12 O4 C22 115.3(4) . .
C17 O6 Mn1 134.1(4) . .
C23 O7 Mn1 126.6(3) . .
C23 O8 Mn2 125.9(4) . 2
C25 O9 Mn1 121.2(2) . .
C25 O9 Mn2 122.6(3) . 2
Mn1 O9 Mn2 91.43(14) . 2
C25 O9 Mn2 111.4(3) . .
Mn1 O9 Mn2 104.96(15) . .
Mn2 O9 Mn2 101.88(12) 2 .
Mn2 O10 Mn1 102.62(17) 2 .
Mn2 O10 Mn3 127.82(16) 2 .
Mn1 O10 Mn3 127.02(16) . .
S1 O11 Mn3 131.9(2) . .
S2 O12 S2' 55.2(4) . .
S2 O12 Mn3 126.1(2) . .
S2' O12 Mn3 167.4(5) . .
C30 O13 H13 109.5 . .
O11 S1 C26 106.5(3) . .
O11 S1 C27 104.6(2) . .
C26 S1 C27 96.8(3) . .
O12 S2 C28 105.8(4) . .
O12 S2 C29 104.2(4) . .
C28 S2 C29 99.2(5) . .
O12 S2 H28D 139.0 . .
C28 S2 H28D 33.2 . .
C29 S2 H28D 88.6 . .
O12 S2 H29F 133.4 . .
C28 S2 H29F 101.0 . .
C29 S2 H29F 33.3 . .
H28D S2 H29F 75.1 . .
O12 S2' C28 106.7(6) . .
O12 S2' C29 102.8(7) . .
C28 S2' C29 99.2(7) . .
O2 C1 O1 122.5(6) . .
O2 C1 C2 124.4(5) . .
O1 C1 C2 113.2(4) . .
N2 C2 C3 110.5(5) . .
N2 C2 C1 118.4(5) . .
C3 C2 C1 131.0(5) . .
C2 C3 C4 106.7(5) . .
C2 C3 H3 126.6 . .
C4 C3 H3 126.6 . .
C3 C4 N3 107.1(5) . .
C3 C4 C5 131.0(5) . .
N3 C4 C5 121.9(5) . .
C10 C5 C6 118.9(5) . .
C10 C5 C4 118.3(5) . .
C6 C5 C4 122.8(5) . .
O3 C6 C5 124.4(5) . .
O3 C6 C7 116.4(5) . .
C5 C6 C7 119.2(5) . .
C8 C7 C6 119.6(5) . .
C8 C7 H7 120.2 . .
C6 C7 H7 120.2 . .
C9 C8 C7 120.6(6) . .
C9 C8 H8 119.7 . .
C7 C8 H8 119.7 . .
C8 C9 C10 120.0(5) . .
C8 C9 H9 120.0 . .
C10 C9 H9 120.0 . .
C9 C10 C5 121.7(5) . .
C9 C10 H10 119.2 . .
C5 C10 H10 119.2 . .
O1 C11 H11A 109.5 . .
O1 C11 H11B 109.5 . .
H11A C11 H11B 109.5 . .
O1 C11 H11C 109.5 . .
H11A C11 H11C 109.5 . .
H11B C11 H11C 109.5 . .
O5 C12 O4 125.3(6) . .
O5 C12 C13 124.4(5) . .
O4 C12 C13 110.2(4) . .
N5 C13 C14 110.9(5) . .
N5 C13 C12 118.5(4) . .
C14 C13 C12 130.7(5) . .
C15 C14 C13 104.6(4) . .
C15 C14 H14 127.7 . .
C13 C14 H14 127.7 . .
N6 C15 C14 108.9(4) . .
N6 C15 C16 120.9(5) . .
C14 C15 C16 130.2(4) . .
C17 C16 C21 116.5(5) . .
C17 C16 C15 124.0(4) . .
C21 C16 C15 119.5(5) . .
O6 C17 C18 119.6(5) . .
O6 C17 C16 121.4(5) . .
C18 C17 C16 119.0(5) . .
C19 C18 C17 122.1(6) . .
C19 C18 H18 119.0 . .
C17 C18 H18 119.0 . .
C18 C19 C20 121.4(6) . .
C18 C19 H19 119.3 . .
C20 C19 H19 119.3 . .
C21 C20 C19 116.9(5) . .
C21 C20 H20 121.5 . .
C19 C20 H20 121.5 . .
C20 C21 C16 123.9(6) . .
C20 C21 H21 118.1 . .
C16 C21 H21 118.1 . .
O4 C22 H22A 109.5 . .
O4 C22 H22B 109.5 . .
H22A C22 H22B 109.5 . .
O4 C22 H22C 109.5 . .
H22A C22 H22C 109.5 . .
H22B C22 H22C 109.5 . .
O7 C23 O8 123.3(5) . .
O7 C23 C24 120.0(4) . .
O8 C23 C24 116.6(5) . .
C23 C24 H24A 109.5 . .
C23 C24 H24B 109.5 . .
H24A C24 H24B 109.5 . .
C23 C24 H24C 109.5 . .
H24A C24 H24C 109.5 . .
H24B C24 H24C 109.5 . .
O9 C25 H25A 109.5 . .
O9 C25 H25B 109.5 . .
H25A C25 H25B 109.5 . .
O9 C25 H25C 109.5 . .
H25A C25 H25C 109.5 . .
H25B C25 H25C 109.5 . .
S1 C26 H26A 109.5 . .
S1 C26 H26B 109.5 . .
H26A C26 H26B 109.5 . .
S1 C26 H26C 109.5 . .
H26A C26 H26C 109.5 . .
H26B C26 H26C 109.5 . .
S1 C27 H27A 109.5 . .
S1 C27 H27B 109.5 . .
H27A C27 H27B 109.5 . .
S1 C27 H27C 109.5 . .
H27A C27 H27C 109.5 . .
H27B C27 H27C 109.5 . .
S2' C28 S2 49.3(4) . .
S2' C28 H28A 126.6 . .
S2 C28 H28A 109.5 . .
S2' C28 H28B 123.6 . .
S2 C28 H28B 109.5 . .
H28A C28 H28B 109.5 . .
S2' C28 H28C 60.2 . .
S2 C28 H28C 109.5 . .
H28A C28 H28C 109.5 . .
H28B C28 H28C 109.5 . .
S2' C28 H28D 109.6 . .
S2 C28 H28D 75.8 . .
H28A C28 H28D 109.2 . .
H28B C28 H28D 36.5 . .
H28C C28 H28D 136.1 . .
S2' C28 H28E 108.8 . .
S2 C28 H28E 156.2 . .
H28A C28 H28E 91.0 . .
H28B C28 H28E 73.0 . .
H28C C28 H28E 50.2 . .
H28D C28 H28E 109.5 . .
S2' C28 H28F 110.0 . .
S2 C28 H28F 89.4 . .
H28A C28 H28F 20.5 . .
H28B C28 H28F 122.6 . .
H28C C28 H28F 114.1 . .
H28D C28 H28F 109.5 . .
H28E C28 H28F 109.5 . .
S2 C29 S2' 47.1(4) . .
S2 C29 H29A 109.5 . .
S2' C29 H29A 127.3 . .
S2 C29 H29B 109.5 . .
S2' C29 H29B 62.5 . .
H29A C29 H29B 109.5 . .
S2 C29 H29C 109.5 . .
S2' C29 H29C 122.5 . .
H29A C29 H29C 109.5 . .
H29B C29 H29C 109.5 . .
S2 C29 H29D 105.3 . .
S2' C29 H29D 108.5 . .
H29A C29 H29D 21.5 . .
H29B C29 H29D 92.2 . .
H29C C29 H29D 129.0 . .
S2 C29 H29E 143.0 . .
S2' C29 H29E 108.2 . .
H29A C29 H29E 107.5 . .
H29B C29 H29E 57.5 . .
H29C C29 H29E 55.7 . .
H29D C29 H29E 109.5 . .
S2 C29 H29F 69.2 . .
S2' C29 H29F 111.7 . .
H29A C29 H29F 90.9 . .
H29B C29 H29F 158.0 . .
H29C C29 H29F 53.9 . .
H29D C29 H29F 109.5 . .
H29E C29 H29F 109.5 . .
O13 C30 H30A 109.5 . .
O13 C30 H30B 109.5 . .
H30A C30 H30B 109.5 . .
O13 C30 H30C 109.5 . .
H30A C30 H30C 109.5 . .
H30B C30 H30C 109.5 . .

loop_
_geom_bond_atom_site_label_1
_geom_bond_atom_site_label_2
_geom_bond_distance
_geom_bond_site_symmetry_2
Mn1 O10 1.808(3) .
Mn1 O6 1.833(3) .
Mn1 N6 1.925(4) .
Mn1 O9 1.956(3) .
Mn1 O7 2.127(4) .
Mn1 Mn2 2.8134(10) 2
Mn2 O10 1.796(3) 2
Mn2 O3 1.877(3) .
Mn2 N3 1.955(4) .
Mn2 O9 1.974(3) 2
Mn2 O8 2.123(4) 2
Mn2 O9 2.333(3) .
Mn2 Mn1 2.8134(10) 2
Mn3 O10 2.069(3) .
Mn3 O11 2.080(4) .
Mn3 O12 2.111(4) .
Mn3 N2 2.182(4) 2
Mn3 N5 2.212(4) .
N2 C2 1.333(6) .
N2 N3 1.334(6) .
N2 Mn3 2.182(4) 2
N3 C4 1.353(6) .
N5 C13 1.305(6) .
N5 N6 1.352(6) .
N6 C15 1.338(6) .
O1 C1 1.306(6) .
O1 C11 1.397(8) .
O2 C1 1.183(6) .
O3 C6 1.329(6) .
O4 C12 1.320(6) .
O4 C22 1.416(7) .
O5 C12 1.162(6) .
O6 C17 1.319(6) .
O7 C23 1.257(7) .
O8 C23 1.263(5) .
O8 Mn2 2.123(4) 2
O9 C25 1.451(6) .
O9 Mn2 1.974(3) 2
O10 Mn2 1.796(3) 2
O11 S1 1.479(3) .
O12 S2 1.476(5) .
O12 S2' 1.484(12) .
O13 C30 1.418(11) .
O13 H13 0.8200 .
S1 C26 1.718(7) .
S1 C27 1.735(7) .
S2 C28 1.656(9) .
S2 C29 1.706(9) .
S2 H28D 1.6979 .
S2 H29F 1.6339 .
S2' C28 1.631(13) .
S2' C29 1.729(14) .
C1 C2 1.431(8) .
C2 C3 1.340(8) .
C3 C4 1.349(8) .
C3 H3 0.9300 .
C4 C5 1.442(8) .
C5 C10 1.379(7) .
C5 C6 1.381(8) .
C6 C7 1.399(8) .
C7 C8 1.397(8) .
C7 H7 0.9300 .
C8 C9 1.334(8) .
C8 H8 0.9300 .
C9 C10 1.370(9) .
C9 H9 0.9300 .
C10 H10 0.9300 .
C11 H11A 0.9600 .
C11 H11B 0.9600 .
C11 H11C 0.9600 .
C12 C13 1.470(8) .
C13 C14 1.372(7) .
C14 C15 1.361(8) .
C14 H14 0.9300 .
C15 C16 1.437(7) .
C16 C17 1.387(8) .
C16 C21 1.413(7) .
C17 C18 1.353(8) .
C18 C19 1.342(8) .
C18 H18 0.9300 .
C19 C20 1.374(10) .
C19 H19 0.9300 .
C20 C21 1.328(8) .
C20 H20 0.9300 .
C21 H21 0.9300 .
C22 H22A 0.9600 .
C22 H22B 0.9600 .
C22 H22C 0.9600 .
C23 C24 1.478(8) .
C24 H24A 0.9600 .
C24 H24B 0.9600 .
C24 H24C 0.9600 .
C25 H25A 0.9600 .
C25 H25B 0.9600 .
C25 H25C 0.9600 .
C26 H26A 0.9600 .
C26 H26B 0.9600 .
C26 H26C 0.9600 .
C27 H27A 0.9600 .
C27 H27B 0.9600 .
C27 H27C 0.9600 .
C28 H28A 0.9600 .
C28 H28B 0.9600 .
C28 H28C 0.9600 .
C28 H28D 0.9600 .
C28 H28E 0.9600 .
C28 H28F 0.9600 .
C29 H29A 0.9600 .
C29 H29B 0.9600 .
C29 H29C 0.9600 .
C29 H29D 0.9600 .
C29 H29E 0.9600 .
C29 H29F 0.9600 .
C30 H30A 0.9600 .
C30 H30B 0.9600 .
C30 H30C 0.9600 .

loop_
_geom_torsion_atom_site_label_1
_geom_torsion_atom_site_label_2
_geom_torsion_atom_site_label_3
_geom_torsion_atom_site_label_4
_geom_torsion
_geom_torsion_site_symmetry_1
_geom_torsion_site_symmetry_4
C2 N2 N3 C4 -3.1(5) . .
Mn3 N2 N3 C4 -172.0(3) 2 .
C2 N2 N3 Mn2 177.9(3) . .
Mn3 N2 N3 Mn2 8.9(5) 2 .
O10 Mn2 N3 N2 -2.5(4) 2 .
O3 Mn2 N3 N2 168.4(4) . .
O9 Mn2 N3 N2 21.4(10) 2 .
O8 Mn2 N3 N2 -96.7(4) 2 .
O9 Mn2 N3 N2 86.8(4) . .
Mn1 Mn2 N3 N2 -11.6(4) 2 .
O10 Mn2 N3 C4 178.7(4) 2 .
O3 Mn2 N3 C4 -10.5(4) . .
O9 Mn2 N3 C4 -157.4(7) 2 .
O8 Mn2 N3 C4 84.5(4) 2 .
O9 Mn2 N3 C4 -92.0(4) . .
Mn1 Mn2 N3 C4 169.6(4) 2 .
O10 Mn3 N5 C13 -177.9(5) . .
O11 Mn3 N5 C13 -64.5(5) . .
O12 Mn3 N5 C13 72.1(5) . .
N2 Mn3 N5 C13 -166.6(5) 2 .
O10 Mn3 N5 N6 -4.0(4) . .
O11 Mn3 N5 N6 109.5(4) . .
O12 Mn3 N5 N6 -113.9(4) . .
N2 Mn3 N5 N6 7.4(7) 2 .
C13 N5 N6 C15 -0.3(6) . .
Mn3 N5 N6 C15 -175.6(4) . .
C13 N5 N6 Mn1 174.5(4) . .
Mn3 N5 N6 Mn1 -0.8(5) . .
O10 Mn1 N6 C15 179.3(5) . .
O6 Mn1 N6 C15 -4.6(5) . .
O9 Mn1 N6 C15 -133.7(7) . .
O7 Mn1 N6 C15 86.7(5) . .
Mn2 Mn1 N6 C15 173.4(4) 2 .
O10 Mn1 N6 N5 5.7(4) . .
O6 Mn1 N6 N5 -178.2(4) . .
O9 Mn1 N6 N5 52.7(10) . .
O7 Mn1 N6 N5 -86.9(4) . .
Mn2 Mn1 N6 N5 -0.2(5) 2 .
O10 Mn2 O3 C6 108.0(10) 2 .
N3 Mn2 O3 C6 22.0(4) . .
O9 Mn2 O3 C6 -163.8(4) 2 .
O8 Mn2 O3 C6 -74.5(4) 2 .
O9 Mn2 O3 C6 119.7(4) . .
Mn1 Mn2 O3 C6 -158.0(3) 2 .
O10 Mn1 O6 C17 93(2) . .
N6 Mn1 O6 C17 -2.3(5) . .
O9 Mn1 O6 C17 168.5(5) . .
O7 Mn1 O6 C17 -101.4(5) . .
Mn2 Mn1 O6 C17 -179.8(4) 2 .
O10 Mn1 O7 C23 37.8(5) . .
O6 Mn1 O7 C23 -141.3(5) . .
N6 Mn1 O7 C23 129.1(5) . .
O9 Mn1 O7 C23 -43.3(5) . .
Mn2 Mn1 O7 C23 0.6(4) 2 .
O10 Mn1 O9 C25 -144.4(4) . .
O6 Mn1 O9 C25 39.4(4) . .
N6 Mn1 O9 C25 167.8(8) . .
O7 Mn1 O9 C25 -52.0(4) . .
Mn2 Mn1 O9 C25 -130.2(4) 2 .
O10 Mn1 O9 Mn2 -14.21(15) . 2
O6 Mn1 O9 Mn2 169.60(15) . 2
N6 Mn1 O9 Mn2 -62.0(9) . 2
O7 Mn1 O9 Mn2 78.26(14) . 2
O10 Mn1 O9 Mn2 88.50(15) . .
O6 Mn1 O9 Mn2 -87.70(16) . .
N6 Mn1 O9 Mn2 40.7(9) . .
O7 Mn1 O9 Mn2 -179.04(13) . .
Mn2 Mn1 O9 Mn2 102.70(15) 2 .
O10 Mn2 O9 C25 51.6(3) 2 .
O3 Mn2 O9 C25 -126.6(3) . .
N3 Mn2 O9 C25 -37.7(3) . .
O9 Mn2 O9 C25 132.4(3) 2 .
O8 Mn2 O9 C25 156.3(5) 2 .
Mn1 Mn2 O9 C25 90.3(3) 2 .
O10 Mn2 O9 Mn1 -175.56(14) 2 .
O3 Mn2 O9 Mn1 6.29(14) . .
N3 Mn2 O9 Mn1 95.16(17) . .
O9 Mn2 O9 Mn1 -94.74(17) 2 .
O8 Mn2 O9 Mn1 -70.9(5) 2 .
Mn1 Mn2 O9 Mn1 -136.80(11) 2 .
O10 Mn2 O9 Mn2 -80.82(15) 2 2
O3 Mn2 O9 Mn2 101.03(15) . 2
N3 Mn2 O9 Mn2 -170.10(16) . 2
O9 Mn2 O9 Mn2 0.0 2 2
O8 Mn2 O9 Mn2 23.9(5) 2 2
Mn1 Mn2 O9 Mn2 -42.06(12) 2 2
O6 Mn1 O10 Mn2 92(2) . 2
N6 Mn1 O10 Mn2 -172.62(19) . 2
O9 Mn1 O10 Mn2 16.04(16) . 2
O7 Mn1 O10 Mn2 -73.45(17) . 2
O6 Mn1 O10 Mn3 -105(2) . .
N6 Mn1 O10 Mn3 -9.7(3) . .
O9 Mn1 O10 Mn3 178.9(3) . .
O7 Mn1 O10 Mn3 89.5(2) . .
Mn2 Mn1 O10 Mn3 162.9(3) 2 .
O11 Mn3 O10 Mn2 79.8(2) . 2
O12 Mn3 O10 Mn2 -99.5(2) . 2
N2 Mn3 O10 Mn2 -8.4(2) 2 2
N5 Mn3 O10 Mn2 167.6(3) . 2
O11 Mn3 O10 Mn1 -78.9(3) . .
O12 Mn3 O10 Mn1 101.8(2) . .
N2 Mn3 O10 Mn1 -167.1(3) 2 .
N5 Mn3 O10 Mn1 8.9(2) . .
O10 Mn3 O11 S1 93.9(4) . .
O12 Mn3 O11 S1 -87.1(4) . .
N2 Mn3 O11 S1 174.1(4) 2 .
N5 Mn3 O11 S1 14.1(4) . .
O10 Mn3 O12 S2 -94.1(3) . .
O11 Mn3 O12 S2 86.9(4) . .
N2 Mn3 O12 S2 -175.1(3) 2 .
N5 Mn3 O12 S2 -12.6(4) . .
O10 Mn3 O12 S2' -2.6(19) . .
O11 Mn3 O12 S2' 178.4(19) . .
N2 Mn3 O12 S2' -83.6(19) 2 .
N5 Mn3 O12 S2' 78.9(19) . .
Mn3 O11 S1 C26 -95.6(4) . .
Mn3 O11 S1 C27 162.5(4) . .
S2' O12 S2 C28 -49.4(6) . .
Mn3 O12 S2 C28 115.3(4) . .
S2' O12 S2 C29 54.7(6) . .
Mn3 O12 S2 C29 -140.7(4) . .
S2 O12 S2' C28 50.7(5) . .
Mn3 O12 S2' C28 -50(2) . .
S2 O12 S2' C29 -53.1(4) . .
Mn3 O12 S2' C29 -153.6(16) . .
C11 O1 C1 O2 -2.4(9) . .
C11 O1 C1 C2 178.1(5) . .
N3 N2 C2 C3 4.1(6) . .
Mn3 N2 C2 C3 170.9(4) 2 .
N3 N2 C2 C1 -179.6(5) . .
Mn3 N2 C2 C1 -12.9(8) 2 .
O2 C1 C2 N2 -173.5(6) . .
O1 C1 C2 N2 6.0(8) . .
O2 C1 C2 C3 1.9(11) . .
O1 C1 C2 C3 -178.7(6) . .
N2 C2 C3 C4 -3.5(7) . .
C1 C2 C3 C4 -179.2(6) . .
C2 C3 C4 N3 1.5(6) . .
C2 C3 C4 C5 -175.6(6) . .
N2 N3 C4 C3 1.0(6) . .
Mn2 N3 C4 C3 179.9(4) . .
N2 N3 C4 C5 178.4(5) . .
Mn2 N3 C4 C5 -2.6(7) . .
C3 C4 C5 C10 6.5(9) . .
N3 C4 C5 C10 -170.3(5) . .
C3 C4 C5 C6 -172.2(6) . .
N3 C4 C5 C6 11.0(8) . .
Mn2 O3 C6 C5 -20.7(7) . .
Mn2 O3 C6 C7 159.7(4) . .
C10 C5 C6 O3 -178.4(5) . .
C4 C5 C6 O3 0.3(8) . .
C10 C5 C6 C7 1.3(8) . .
C4 C5 C6 C7 179.9(5) . .
O3 C6 C7 C8 178.6(5) . .
C5 C6 C7 C8 -1.1(8) . .
C6 C7 C8 C9 0.5(9) . .
C7 C8 C9 C10 -0.1(9) . .
C8 C9 C10 C5 0.3(9) . .
C6 C5 C10 C9 -0.9(8) . .
C4 C5 C10 C9 -179.6(5) . .
C22 O4 C12 O5 -4.5(9) . .
C22 O4 C12 C13 176.6(5) . .
N6 N5 C13 C14 -0.4(7) . .
Mn3 N5 C13 C14 174.1(4) . .
N6 N5 C13 C12 178.6(5) . .
Mn3 N5 C13 C12 -6.9(8) . .
O5 C12 C13 N5 -1.4(10) . .
O4 C12 C13 N5 177.5(5) . .
O5 C12 C13 C14 177.3(7) . .
O4 C12 C13 C14 -3.7(9) . .
N5 C13 C14 C15 0.9(7) . .
C12 C13 C14 C15 -177.9(6) . .
N5 N6 C15 C14 0.9(6) . .
Mn1 N6 C15 C14 -173.4(4) . .
N5 N6 C15 C16 -176.7(5) . .
Mn1 N6 C15 C16 9.0(8) . .
C13 C14 C15 N6 -1.1(7) . .
C13 C14 C15 C16 176.2(6) . .
N6 C15 C16 C17 -6.6(9) . .
C14 C15 C16 C17 176.3(6) . .
N6 C15 C16 C21 175.7(5) . .
C14 C15 C16 C21 -1.3(10) . .
Mn1 O6 C17 C18 -172.7(4) . .
Mn1 O6 C17 C16 4.4(9) . .
C21 C16 C17 O6 177.9(5) . .
C15 C16 C17 O6 0.2(9) . .
C21 C16 C17 C18 -5.0(9) . .
C15 C16 C17 C18 177.3(6) . .
O6 C17 C18 C19 -178.2(6) . .
C16 C17 C18 C19 4.6(10) . .
C17 C18 C19 C20 0.5(11) . .
C18 C19 C20 C21 -5.0(10) . .
C19 C20 C21 C16 4.5(10) . .
C17 C16 C21 C20 0.5(10) . .
C15 C16 C21 C20 178.3(6) . .
Mn1 O7 C23 O8 3.3(8) . .
Mn1 O7 C23 C24 -178.4(4) . .
Mn2 O8 C23 O7 -6.8(8) 2 .
Mn2 O8 C23 C24 174.8(4) 2 .
O12 S2' C28 S2 -48.3(5) . .
C29 S2' C28 S2 58.1(5) . .
O12 S2 C28 S2' 48.4(6) . .
C29 S2 C28 S2' -59.4(6) . .
O12 S2 C29 S2' -51.8(6) . .
C28 S2 C29 S2' 57.2(6) . .
O12 S2' C29 S2 51.0(4) . .
C28 S2' C29 S2 -58.6(5) . .

loop_
_platon_squeeze_void_nr
_platon_squeeze_void_average_x
_platon_squeeze_void_average_y
_platon_squeeze_void_average_z
_platon_squeeze_void_volume
_platon_squeeze_void_count_electrons
1 0.000 0.000 0.007 914.7 69.6
2 0.250 0.250 0.000 105.0 25.6
3 0.750 0.250 0.500 105.0 25.6
4 0.500 0.500 0.236 914.7 69.6
5 0.500 0.204 0.750 27.5 2.4
6 0.359 0.251 0.705 27.9 5.0
7 0.641 0.251 0.795 27.8 4.0
8 0.141 0.249 0.295 27.9 5.0
9 0.859 0.249 0.205 27.9 6.0
10 0.000 0.295 0.250 27.6 1.0
11 0.250 0.750 0.500 105.0 25.6
12 0.750 0.750 0.000 105.0 25.6
13 0.000 0.704 0.750 27.5 2.4
14 0.141 0.751 0.795 27.8 4.0
15 0.859 0.751 0.705 27.9 5.0
16 0.359 0.749 0.205 27.9 6.0
17 0.641 0.749 0.295 27.9 5.0
18 0.500 0.795 0.250 27.6 1.0
